data_7207913
loop_
_publ_author_name
'Yao, Qingxia'
'Su, Jie'
'Cheung, Ocean'
'Liu, Qingling'
'Hedin, Niklas'
'Zou, Xiaodong'

_publ_section_title
;
 Interpenetrated metal--organic frameworks and their uptake of CO2 at
 relatively low pressures
;
_journal_issue 20
_journal_name_full 'Journal of Materials Chemistry'
_journal_page_first 10345
_journal_paper_doi 10.1039/c2jm15933c
_journal_volume 22
_journal_year 2012
_chemical_formula_sum 'C24 H12.25 O14 Zn4.13'
_chemical_formula_weight 794.24
_chemical_name_systematic
;
?
;
_space_group_IT_number 166
_symmetry_cell_setting trigonal
_symmetry_space_group_name_Hall '-R 3 2"'
_symmetry_space_group_name_H-M 'R -3 m :H'
_atom_sites_solution_hydrogens geom
_atom_sites_solution_primary direct
_atom_sites_solution_secondary difmap
_audit_creation_method SHELXL-97
_cell_angle_alpha 90.00
_cell_angle_beta 90.00
_cell_angle_gamma 120.00
_cell_formula_units_Z 12
_cell_length_a 18.4010(10)
_cell_length_b 18.4010(10)
_cell_length_c 44.057(3)
_cell_measurement_reflns_used 5477
_cell_measurement_temperature 293(2)
_cell_measurement_theta_max 32.3903
_cell_measurement_theta_min 4.1178
_cell_volume 12919.0(13)
_computing_structure_refinement 'SHELXL-97 (Sheldrick, 1997)'
_computing_structure_solution 'SHELXS-97 (Sheldrick, 1997)'
_diffrn_ambient_temperature 293(2)
_diffrn_detector_area_resol_mean 16.5467
_diffrn_measured_fraction_theta_full 0.992
_diffrn_measured_fraction_theta_max 0.993
_diffrn_measurement_device_type 'Xcalibur, Sapphire3'
_diffrn_radiation_monochromator graphite
_diffrn_radiation_source 'Enhance (Mo) X-ray Source'
_diffrn_radiation_type MoK\a
_diffrn_radiation_wavelength 0.71073
_diffrn_reflns_av_R_equivalents 0.1114
_diffrn_reflns_av_sigmaI/netI 0.0563
_diffrn_reflns_limit_h_max 18
_diffrn_reflns_limit_h_min -22
_diffrn_reflns_limit_k_max 22
_diffrn_reflns_limit_k_min -21
_diffrn_reflns_limit_l_max 44
_diffrn_reflns_limit_l_min -55
_diffrn_reflns_number 29350
_diffrn_reflns_theta_full 25.00
_diffrn_reflns_theta_max 26.37
_diffrn_reflns_theta_min 4.13
_exptl_absorpt_coefficient_mu 2.314
_exptl_absorpt_correction_T_max 1.00000
_exptl_absorpt_correction_T_min 0.96827
_exptl_absorpt_correction_type multi-scan
_exptl_absorpt_process_details
;
CrysAlisPro, Oxford Diffraction Ltd.,
Version 1.171.34.44 (release 25-10-2010 CrysAlis171 .NET)
(compiled Oct 25 2010,18:11:34)
Empirical absorption correction using spherical harmonics,
implemented in SCALE3 ABSPACK scaling algorithm.
;
_exptl_crystal_colour colorless
_exptl_crystal_density_diffrn 1.225
_exptl_crystal_density_method 'not measured'
_exptl_crystal_description cubic
_exptl_crystal_F_000 4704
_exptl_crystal_size_max 0.3
_exptl_crystal_size_mid 0.3
_exptl_crystal_size_min 0.25
_platon_squeeze_details
;
;
_refine_diff_density_max 1.362
_refine_diff_density_min -2.194
_refine_diff_density_rms 0.133
_refine_ls_extinction_method none
_refine_ls_goodness_of_fit_ref 1.098
_refine_ls_hydrogen_treatment constr
_refine_ls_matrix_type full
_refine_ls_number_parameters 175
_refine_ls_number_reflns 3211
_refine_ls_number_restraints 6
_refine_ls_restrained_S_all 1.099
_refine_ls_R_factor_all 0.1143
_refine_ls_R_factor_gt 0.0890
_refine_ls_shift/su_max 0.000
_refine_ls_shift/su_mean 0.000
_refine_ls_structure_factor_coef Fsqd
_refine_ls_weighting_details 'calc w=1/[\s^2^(Fo^2^)+(0.0784P)^2^+273.2506P] where P=(Fo^2^+2Fc^2^)/3'
_refine_ls_weighting_scheme calc
_refine_ls_wR_factor_gt 0.2153
_refine_ls_wR_factor_ref 0.2308
_reflns_number_gt 2450
_reflns_number_total 3211
_reflns_threshold_expression >2sigma(I)
_cod_data_source_file c2jm15933c.txt
_cod_data_source_block SUMOF-2
_cod_original_cell_volume 12918.9(14)
_cod_original_sg_symbol_H-M R-3m
_cod_database_code 7207913

loop_
_symmetry_equiv_pos_as_xyz
'x, y, z'
'-y, x-y, z'
'-x+y, -x, z'
'y, x, -z'
'x-y, -y, -z'
'-x, -x+y, -z'
'x+2/3, y+1/3, z+1/3'
'-y+2/3, x-y+1/3, z+1/3'
'-x+y+2/3, -x+1/3, z+1/3'
'y+2/3, x+1/3, -z+1/3'
'x-y+2/3, -y+1/3, -z+1/3'
'-x+2/3, -x+y+1/3, -z+1/3'
'x+1/3, y+2/3, z+2/3'
'-y+1/3, x-y+2/3, z+2/3'
'-x+y+1/3, -x+2/3, z+2/3'
'y+1/3, x+2/3, -z+2/3'
'x-y+1/3, -y+2/3, -z+2/3'
'-x+1/3, -x+y+2/3, -z+2/3'
'-x, -y, -z'
'y, -x+y, -z'
'x-y, x, -z'
'-y, -x, z'
'-x+y, y, z'
'x, x-y, z'
'-x+2/3, -y+1/3, -z+1/3'
'y+2/3, -x+y+1/3, -z+1/3'
'x-y+2/3, x+1/3, -z+1/3'
'-y+2/3, -x+1/3, z+1/3'
'-x+y+2/3, y+1/3, z+1/3'
'x+2/3, x-y+1/3, z+1/3'
'-x+1/3, -y+2/3, -z+2/3'
'y+1/3, -x+y+2/3, -z+2/3'
'x-y+1/3, x+2/3, -z+2/3'
'-y+1/3, -x+2/3, z+2/3'
'-x+y+1/3, y+2/3, z+2/3'
'x+1/3, x-y+2/3, z+2/3'

loop_
_atom_site_label
_atom_site_type_symbol
_atom_site_fract_x
_atom_site_fract_y
_atom_site_fract_z
_atom_site_U_iso_or_equiv
_atom_site_adp_type
_atom_site_occupancy
_atom_site_symmetry_multiplicity
_atom_site_calc_flag
_atom_site_refinement_flags
Zn1 Zn 0.38975(4) 0.61025(4) -0.00048(2) 0.0308(3) Uani 1 2 d S
Zn2 Zn 0.3333 0.6667 0.06086(4) 0.0374(5) Uani 1 6 d S
Zn3 Zn 0.60881(5) 0.39119(5) 0.19597(3) 0.0484(4) Uani 1 2 d S
Zn4 Zn 0.6667 0.3333 0.13789(4) 0.0316(5) Uani 1 6 d S
Zn5 Zn 0.3333 0.6667 0.1667 0.067(2) Uani 0.50 12 d SPD
O1 O 0.3333 0.6667 0.0149(2) 0.028(2) Uani 1 6 d S
O2 O 0.6667 0.3333 0.1813(3) 0.039(3) Uani 1 6 d S
O3 O 0.6108(2) 0.3892(2) 0.11996(17) 0.054(2) Uani 1 2 d S
O4 O 0.3171(4) 0.5140(4) -0.02657(14) 0.0579(16) Uani 1 1 d .
O5 O 0.6802(6) 0.4874(5) 0.2188(2) 0.105(3) Uani 1 1 d .
O6 O 0.5705(3) 0.4295(3) 0.16141(19) 0.070(3) Uani 1 2 d S
O7 O 0.4358(3) 0.5642(3) 0.02825(18) 0.056(2) Uani 1 2 d S
O8 O 0.4254(12) 0.6337(11) 0.0667(3) 0.113(10) Uani 0.50 1 d P
C4 C 0.5768(4) 0.4232(4) 0.1334(2) 0.041(2) Uani 1 2 d SD
C5 C 0.2414(4) 0.4829(7) -0.0336(2) 0.048(3) Uani 1 2 d S
C6 C 0.2522(7) 0.3709(8) -0.0615(3) 0.099(5) Uani 1 1 d .
H6 H 0.3087 0.3957 -0.0564 0.119 Uiso 1 1 calc R
C7 C 0.7512(7) 0.6301(8) 0.2549(3) 0.103(5) Uani 1 1 d .
H7 H 0.6948 0.6040 0.2495 0.124 Uiso 1 1 calc R
C9 C 0.2034(4) 0.4067(9) -0.0524(3) 0.065(4) Uani 1 2 d S
C10 C 0.4472(8) 0.5884(8) 0.0556(3) 0.043(5) Uani 0.50 1 d PD
C13 C 0.7574(6) 0.5148(13) 0.2271(5) 0.115(8) Uani 1 2 d S
C14 C 0.7973(5) 0.5946(11) 0.2461(4) 0.093(6) Uani 1 2 d S
C15 C 0.4826(8) 0.5455(8) 0.07553(19) 0.055(6) Uani 0.50 1 d PGD
C20 C 0.4956(9) 0.5669(7) 0.1061(2) 0.073(7) Uani 0.50 1 d PGD
H20 H 0.4824 0.6059 0.1139 0.087 Uiso 0.50 1 calc PR
C16 C 0.5284(10) 0.5300(10) 0.12509(18) 0.081(10) Uani 0.50 1 d PGD
H16 H 0.5371 0.5443 0.1455 0.097 Uiso 0.50 1 calc PR
C8 C 0.5481(15) 0.4717(15) 0.11350(17) 0.035(5) Uani 0.50 1 d PGD
C3 C 0.535(2) 0.4503(19) 0.08293(19) 0.053(6) Uani 0.50 1 d PGD
H3 H 0.5463 0.4103 0.0748 0.063 Uiso 0.50 1 calc PR
C2 C 0.5023(16) 0.4945(15) 0.06389(14) 0.064(4) Uani 1 2 d SGD
H2 H 0.4962 0.4846 0.0431 0.076 Uiso 0.50 1 calc PR
O9 O 0.3333 0.6667 0.1100(8) 0.077(10) Uani 0.50 6 d SP
H9 H 0.3091 0.6909 0.1162 0.092 Uiso 0.17 2 calc SPR
O10 O 0.2674(7) 0.5348(14) 0.1477(8) 0.168(14) Uiso 0.50 2 d SPD

loop_
_atom_site_aniso_label
_atom_site_aniso_U_11
_atom_site_aniso_U_22
_atom_site_aniso_U_33
_atom_site_aniso_U_23
_atom_site_aniso_U_13
_atom_site_aniso_U_12
Zn1 0.0317(5) 0.0317(5) 0.0292(6) -0.0003(2) 0.0003(2) 0.0159(5)
Zn2 0.0427(8) 0.0427(8) 0.0268(10) 0.000 0.000 0.0213(4)
Zn3 0.0559(7) 0.0559(7) 0.0364(7) 0.0026(3) -0.0026(3) 0.0302(7)
Zn4 0.0337(7) 0.0337(7) 0.0275(10) 0.000 0.000 0.0168(3)
Zn5 0.066(3) 0.066(3) 0.071(5) 0.000 0.000 0.0328(16)
O1 0.033(4) 0.033(4) 0.018(5) 0.000 0.000 0.0163(18)
O2 0.045(4) 0.045(4) 0.026(6) 0.000 0.000 0.022(2)
O3 0.072(5) 0.072(5) 0.043(4) 0.0030(18) -0.0030(18) 0.055(5)
O4 0.051(3) 0.056(4) 0.067(4) -0.035(3) -0.012(3) 0.027(3)
O5 0.103(7) 0.081(6) 0.128(7) -0.059(5) -0.041(6) 0.043(5)
O6 0.100(6) 0.100(6) 0.049(5) 0.005(2) -0.005(2) 0.078(7)
O7 0.072(4) 0.072(4) 0.041(4) 0.0080(19) -0.0080(19) 0.049(5)
O8 0.19(3) 0.14(2) 0.079(9) -0.067(11) -0.074(12) 0.14(2)
C4 0.050(5) 0.050(5) 0.029(5) 0.003(2) -0.003(2) 0.029(6)
C5 0.057(6) 0.043(7) 0.039(6) -0.007(5) -0.003(2) 0.021(3)
C6 0.069(7) 0.095(9) 0.148(11) -0.082(8) -0.035(7) 0.052(7)
C7 0.066(7) 0.086(9) 0.145(11) -0.076(8) -0.044(8) 0.028(7)
C9 0.057(6) 0.065(9) 0.075(9) -0.038(7) -0.019(4) 0.033(4)
C10 0.036(11) 0.041(12) 0.055(8) -0.013(7) -0.020(6) 0.021(11)
C13 0.083(8) 0.119(16) 0.155(18) -0.110(15) -0.055(7) 0.059(8)
C14 0.082(8) 0.079(11) 0.116(14) -0.070(11) -0.035(5) 0.040(6)
C15 0.075(17) 0.071(16) 0.031(6) 0.002(8) 0.003(8) 0.045(16)
C20 0.106(17) 0.094(16) 0.061(10) -0.026(10) -0.024(10) 0.081(15)
C16 0.14(3) 0.12(2) 0.043(8) -0.025(10) -0.032(10) 0.11(2)
C8 0.033(13) 0.030(13) 0.044(6) 0.010(7) 0.008(7) 0.016(12)
C3 0.076(16) 0.072(18) 0.040(6) -0.020(13) -0.019(13) 0.059(13)
C2 0.085(8) 0.085(8) 0.039(6) 0.003(3) -0.003(3) 0.056(9)
O9 0.083(15) 0.083(15) 0.06(2) 0.000 0.000 0.042(8)

loop_
_atom_type_symbol
_atom_type_description
_atom_type_scat_dispersion_real
_atom_type_scat_dispersion_imag
_atom_type_scat_source
C C 0.0033 0.0016 'International Tables Vol C Tables 4.2.6.8 and 6.1.1.4'
H H 0.0000 0.0000 'International Tables Vol C Tables 4.2.6.8 and 6.1.1.4'
O O 0.0106 0.0060 'International Tables Vol C Tables 4.2.6.8 and 6.1.1.4'
Zn Zn 0.2839 1.4301 'International Tables Vol C Tables 4.2.6.8 and 6.1.1.4'

loop_
_geom_angle_atom_site_label_1
_geom_angle_atom_site_label_2
_geom_angle_atom_site_label_3
_geom_angle
_geom_angle_site_symmetry_1
_geom_angle_site_symmetry_3
O1 Zn1 O7 118.5(4) . .
O1 Zn1 O4 112.6(2) . .
O7 Zn1 O4 103.7(2) . .
O1 Zn1 O4 112.6(2) . 22_665
O7 Zn1 O4 103.7(2) . 22_665
O4 Zn1 O4 104.2(4) . 22_665
O1 Zn1 Zn1 35.86(15) . 2_665
O7 Zn1 Zn1 130.96(19) . 2_665
O4 Zn1 Zn1 124.04(19) . 2_665
O4 Zn1 Zn1 76.74(17) 22_665 2_665
O1 Zn1 Zn1 35.86(15) . 3_565
O7 Zn1 Zn1 130.96(19) . 3_565
O4 Zn1 Zn1 76.74(17) . 3_565
O4 Zn1 Zn1 124.04(19) 22_665 3_565
Zn1 Zn1 Zn1 60.0 2_665 3_565
O1 Zn2 O8 97.1(4) . 2_665
O1 Zn2 O8 97.1(4) . 23
O8 Zn2 O8 88.6(10) 2_665 23
O1 Zn2 O8 97.1(4) . 24_565
O8 Zn2 O8 30.3(11) 2_665 24_565
O8 Zn2 O8 118.51(16) 23 24_565
O1 Zn2 O8 97.1(4) . 3_565
O8 Zn2 O8 118.51(16) 2_665 3_565
O8 Zn2 O8 30.3(11) 23 3_565
O8 Zn2 O8 147.4(11) 24_565 3_565
O1 Zn2 O8 97.1(4) . .
O8 Zn2 O8 118.51(16) 2_665 .
O8 Zn2 O8 147.4(11) 23 .
O8 Zn2 O8 88.6(10) 24_565 .
O8 Zn2 O8 118.51(16) 3_565 .
O1 Zn2 O8 97.1(4) . 22_665
O8 Zn2 O8 147.4(11) 2_665 22_665
O8 Zn2 O8 118.51(16) 23 22_665
O8 Zn2 O8 118.51(17) 24_565 22_665
O8 Zn2 O8 88.6(10) 3_565 22_665
O8 Zn2 O8 30.3(11) . 22_665
O1 Zn2 O9 180.000(3) . .
O8 Zn2 O9 82.9(4) 2_665 .
O8 Zn2 O9 82.9(4) 23 .
O8 Zn2 O9 82.9(4) 24_565 .
O8 Zn2 O9 82.9(4) 3_565 .
O8 Zn2 O9 82.9(4) . .
O8 Zn2 O9 82.9(4) 22_665 .
O5 Zn3 O5 109.8(6) . 22_665
O5 Zn3 O6 106.6(3) . .
O5 Zn3 O6 106.6(3) 22_665 .
O5 Zn3 O2 112.1(3) . .
O5 Zn3 O2 112.1(3) 22_665 .
O6 Zn3 O2 109.4(4) . .
O5 Zn3 Zn4 123.8(3) . .
O5 Zn3 Zn4 123.8(3) 22_665 .
O6 Zn3 Zn4 74.5(3) . .
O2 Zn3 Zn4 34.9(3) . .
O2 Zn4 O3 113.9(2) . 2_655
O2 Zn4 O3 113.9(2) . 3_665
O3 Zn4 O3 104.7(3) 2_655 3_665
O2 Zn4 O3 113.9(2) . .
O3 Zn4 O3 104.7(3) 2_655 .
O3 Zn4 O3 104.7(3) 3_665 .
O2 Zn4 Zn3 35.78(3) . 3_665
O3 Zn4 Zn3 126.61(18) 2_655 3_665
O3 Zn4 Zn3 78.2(2) 3_665 3_665
O3 Zn4 Zn3 126.60(18) . 3_665
O2 Zn4 Zn3 35.78(3) . 2_655
O3 Zn4 Zn3 78.2(2) 2_655 2_655
O3 Zn4 Zn3 126.61(18) 3_665 2_655
O3 Zn4 Zn3 126.60(18) . 2_655
Zn3 Zn4 Zn3 60.84(5) 3_665 2_655
O2 Zn4 Zn3 35.78(3) . .
O3 Zn4 Zn3 126.61(18) 2_655 .
O3 Zn4 Zn3 126.61(18) 3_665 .
O3 Zn4 Zn3 78.2(2) . .
Zn3 Zn4 Zn3 60.84(5) 3_665 .
Zn3 Zn4 Zn3 60.84(5) 2_655 .
O10 Zn5 O10 179.997(3) 27 3_565
O10 Zn5 O10 72.9(11) 27 .
O10 Zn5 O10 107.1(11) 3_565 .
O10 Zn5 O10 72.9(11) 27 2_665
O10 Zn5 O10 107.1(11) 3_565 2_665
O10 Zn5 O10 107.1(11) . 2_665
O10 Zn5 O10 107.1(11) 27 25_565
O10 Zn5 O10 72.9(11) 3_565 25_565
O10 Zn5 O10 180.0(8) . 25_565
O10 Zn5 O10 72.9(11) 2_665 25_565
O10 Zn5 O10 107.1(11) 27 26_455
O10 Zn5 O10 72.9(11) 3_565 26_455
O10 Zn5 O10 72.9(11) . 26_455
O10 Zn5 O10 179.997(2) 2_665 26_455
O10 Zn5 O10 107.1(11) 25_565 26_455
Zn1 O1 Zn1 108.3(3) 3_565 2_665
Zn1 O1 Zn1 108.3(3) 3_565 .
Zn1 O1 Zn1 108.3(3) 2_665 .
Zn1 O1 Zn2 110.6(3) 3_565 .
Zn1 O1 Zn2 110.6(3) 2_665 .
Zn1 O1 Zn2 110.6(3) . .
Zn4 O2 Zn3 109.4(3) . 3_665
Zn4 O2 Zn3 109.4(3) . 2_655
Zn3 O2 Zn3 109.6(3) 3_665 2_655
Zn4 O2 Zn3 109.4(3) . .
Zn3 O2 Zn3 109.6(3) 3_665 .
Zn3 O2 Zn3 109.6(3) 2_655 .
C4 O3 Zn4 127.4(7) . .
C5 O4 Zn1 131.0(6) . .
C13 O5 Zn3 128.9(8) . .
C4 O6 Zn3 132.0(8) . .
C10 O7 C10 30.0(12) . 22_665
C10 O7 Zn1 120.1(8) . .
C10 O7 Zn1 120.1(8) 22_665 .
C10 O8 Zn2 139.4(12) . .
O3 C4 O6 127.9(10) . .
O3 C4 C8 115.6(9) . 22_665
O6 C4 C8 116.1(10) . 22_665
O3 C4 C8 115.6(8) . .
O6 C4 C8 116.1(10) . .
C8 C4 C8 14(2) 22_665 .
O4 C5 O4 124.2(10) 23 .
O4 C5 C9 117.8(5) 23 .
O4 C5 C9 117.8(5) . .
C7 C6 C9 117.4(10) 35_544 .
C14 C7 C6 122.4(11) . 29
C6 C9 C6 120.8(12) 23 .
C6 C9 C5 119.6(6) 23 .
C6 C9 C5 119.6(6) . .
O8 C10 O7 125.3(14) . .
O8 C10 C15 120.4(14) . .
O7 C10 C15 113.8(12) . .
O5 C13 O5 128.0(13) 23_655 .
O5 C13 C14 115.8(7) 23_655 .
O5 C13 C14 115.8(7) . .
C7 C14 C7 119.4(13) . 23_655
C7 C14 C13 120.3(6) . .
C7 C14 C13 120.3(6) 23_655 .
C2 C15 C20 121.5(4) 22_665 .
C2 C15 C2 3(3) 22_665 .
C20 C15 C2 121.9 . .
C2 C15 C10 120.4(9) 22_665 .
C20 C15 C10 117.9(8) . .
C2 C15 C10 120.2(8) . .
C16 C20 C15 120.0 . .
C20 C16 C8 120.0 . .
C16 C8 C3 120.0 . .
C16 C8 C4 122.8(7) . .
C3 C8 C4 117.0(7) . .
C2 C3 C8 116.8 . .
C3 C2 C15 121.2 . .

loop_
_geom_bond_atom_site_label_1
_geom_bond_atom_site_label_2
_geom_bond_distance
_geom_bond_site_symmetry_2
Zn1 O1 1.921(4) .
Zn1 O7 1.937(7) .
Zn1 O4 1.969(5) .
Zn1 O4 1.969(5) 22_665
Zn1 Zn1 3.114(2) 2_665
Zn1 Zn1 3.114(2) 3_565
Zn2 O1 2.025(10) .
Zn2 O8 2.080(15) 2_665
Zn2 O8 2.080(15) 23
Zn2 O8 2.080(15) 24_565
Zn2 O8 2.080(15) 3_565
Zn2 O8 2.080(15) .
Zn2 O8 2.080(15) 22_665
Zn2 O9 2.16(3) .
Zn3 O5 1.883(7) .
Zn3 O5 1.883(7) 22_665
Zn3 O6 1.953(8) .
Zn3 O2 1.955(4) .
Zn3 Zn4 3.154(2) .
Zn4 O2 1.911(12) .
Zn4 O3 1.948(8) 2_655
Zn4 O3 1.948(8) 3_665
Zn4 O3 1.948(8) .
Zn4 Zn3 3.154(2) 3_665
Zn4 Zn3 3.154(2) 2_655
Zn5 O10 2.262(18) 27
Zn5 O10 2.262(18) 3_565
Zn5 O10 2.262(18) .
Zn5 O10 2.262(19) 2_665
Zn5 O10 2.262(18) 25_565
Zn5 O10 2.262(18) 26_455
O1 Zn1 1.921(4) 3_565
O1 Zn1 1.921(4) 2_665
O2 Zn3 1.955(4) 3_665
O2 Zn3 1.955(4) 2_655
O3 C4 1.237(13) .
O4 C5 1.251(7) .
O5 C13 1.300(10) .
O6 C4 1.249(13) .
O7 C10 1.266(16) .
O7 C10 1.266(16) 22_665
O8 C10 1.195(19) .
C4 C8 1.522(12) 22_665
C4 C8 1.522(12) .
C5 O4 1.251(7) 23
C5 C9 1.470(16) .
C6 C7 1.398(14) 35_544
C6 C9 1.413(12) .
C7 C14 1.361(14) .
C7 C6 1.398(14) 29
C9 C6 1.413(12) 23
C10 C15 1.528(15) .
C13 O5 1.300(10) 23_655
C13 C14 1.521(19) .
C14 C7 1.361(14) 23_655
C15 C2 1.259(10) 22_665
C15 C20 1.3900 .
C15 C2 1.2705 .
C20 C16 1.3900 .
C16 C8 1.3900 .
C8 C3 1.3900 .
C3 C2 1.4896 .

loop_
_platon_squeeze_void_nr
_platon_squeeze_void_average_x
_platon_squeeze_void_average_y
_platon_squeeze_void_average_z
_platon_squeeze_void_volume
_platon_squeeze_void_count_electrons
_platon_squeeze_void_content
1 -0.049 -0.034 0.000 5352 585 ' '
